data_2217234
loop_
_publ_author_name
'Zhu, Jie'
'Yin, Xian-Hong'
'Feng, Yu'
'Hu, Fei-Long'
'Zhuang, Yue'
'Lin, Cui-Wu'

_publ_section_title
;
 Diaquabis(1<i>H</i>-1,2,4-triazole-3-carboxylato)cadmium(II)
;
_journal_coeditor_code OM2190
_journal_issue 1
_journal_name_full 'Acta Crystallographica Section E'
_journal_page_first m119
_journal_page_last m119
_journal_paper_doi 10.1107/S1600536807063994
_journal_volume 64
_journal_year 2008
_chemical_formula_iupac '[Cd (C3 H2 N3 O2)2 (H2 O)2]'
_chemical_formula_moiety 'C6 H8 Cd N6 O6'
_chemical_formula_sum 'C6 H8 Cd N6 O6'
_chemical_formula_weight 372.58
_chemical_name_systematic
;
Diaquabis(1<i>H</i>-1,2,4-triazole-3-carboxylato)cadmium(II)
;
_space_group_IT_number 14
_symmetry_cell_setting monoclinic
_symmetry_space_group_name_Hall '-P 2ybc'
_symmetry_space_group_name_H-M 'P 1 21/c 1'
_atom_sites_solution_hydrogens geom
_atom_sites_solution_primary direct
_atom_sites_solution_secondary difmap
_audit_creation_method SHELXL-97
_cell_angle_alpha 90.00
_cell_angle_beta 92.2300(10)
_cell_angle_gamma 90.00
_cell_formula_units_Z 2
_cell_length_a 9.2722(16)
_cell_length_b 8.8318(14)
_cell_length_c 6.9714(17)
_cell_measurement_reflns_used 2042
_cell_measurement_temperature 298.0(10)
_cell_measurement_theta_max 28.16
_cell_measurement_theta_min 2.20
_cell_volume 570.46(19)
_computing_cell_refinement 'SMART (Siemens, 1996)'
_computing_data_collection 'SMART (Siemens, 1996)'
_computing_data_reduction 'SAINT (Siemens, 1996)'
_computing_molecular_graphics 'SHELXTL (Sheldrick, 1997b)'
_computing_publication_material 'SHELXTL (Sheldrick, 1997b)'
_computing_structure_refinement 'SHELXL97 (Sheldrick, 1997a)'
_computing_structure_solution 'SHELXS97 (Sheldrick, 1997a)'
_diffrn_ambient_temperature 298.0(10)
_diffrn_measured_fraction_theta_full 0.994
_diffrn_measured_fraction_theta_max 0.994
_diffrn_measurement_device_type 'Bruker SMART CCD'
_diffrn_measurement_method '\f and \w scans'
_diffrn_radiation_monochromator graphite
_diffrn_radiation_source 'fine-focus sealed tube'
_diffrn_radiation_type MoK\a
_diffrn_radiation_wavelength 0.71073
_diffrn_reflns_av_R_equivalents 0.0233
_diffrn_reflns_av_sigmaI/netI 0.0245
_diffrn_reflns_limit_h_max 11
_diffrn_reflns_limit_h_min -9
_diffrn_reflns_limit_k_max 10
_diffrn_reflns_limit_k_min -10
_diffrn_reflns_limit_l_max 7
_diffrn_reflns_limit_l_min -8
_diffrn_reflns_number 2791
_diffrn_reflns_theta_full 25.01
_diffrn_reflns_theta_max 25.01
_diffrn_reflns_theta_min 2.20
_exptl_absorpt_coefficient_mu 1.952
_exptl_absorpt_correction_T_max 0.814
_exptl_absorpt_correction_T_min 0.574
_exptl_absorpt_correction_type multi-scan
_exptl_absorpt_process_details '(SADABS; Sheldrick, 1996)'
_exptl_crystal_colour colorless
_exptl_crystal_density_diffrn 2.169
_exptl_crystal_density_method 'not measured'
_exptl_crystal_description prism
_exptl_crystal_F_000 364
_exptl_crystal_size_max 0.32
_exptl_crystal_size_mid 0.23
_exptl_crystal_size_min 0.11
_refine_diff_density_max 1.214
_refine_diff_density_min -0.601
_refine_ls_extinction_method none
_refine_ls_goodness_of_fit_ref 1.085
_refine_ls_hydrogen_treatment constr
_refine_ls_matrix_type full
_refine_ls_number_parameters 88
_refine_ls_number_reflns 1002
_refine_ls_number_restraints 0
_refine_ls_restrained_S_all 1.085
_refine_ls_R_factor_all 0.0325
_refine_ls_R_factor_gt 0.0269
_refine_ls_shift/su_max 0.000
_refine_ls_shift/su_mean 0.000
_refine_ls_structure_factor_coef Fsqd
_refine_ls_weighting_details 'calc w=1/[\s^2^(Fo^2^)+(0.0445P)^2^+0.5043P] where P=(Fo^2^+2Fc^2^)/3'
_refine_ls_weighting_scheme calc
_refine_ls_wR_factor_gt 0.0705
_refine_ls_wR_factor_ref 0.0768
_reflns_number_gt 843
_reflns_number_total 1002
_reflns_threshold_expression I>2\s(I)
_cod_data_source_file om2190.cif
_cod_data_source_block I
_cod_depositor_comments
;
The following automatic conversions were performed:
'_symmetry_cell_setting' value 'Monoclinic' changed to 'monoclinic'
according to '/home/saulius/struct/CIF-dictionaries/cif_core.dic'
dictionary named 'cif_core.dic' version 2.4.1 from 2010-06-29.

Automatic conversion script
Id: cif_fix_enum 1527 2010-12-29 10:47:43Z saulius 

The following automatic conversions were performed:

'_symmetry_cell_setting' value 'Monoclinic' changed to 'monoclinic'
according to /home/saulius/struct/CIF-dictionaries/cif_core.dic
dictionary named 'cif_core.dic' version 2.4.1 from 2010-06-29.

Automatic conversion script
Id: cif_fix_values 1715 2011-07-08 13:25:40Z adriana 
;
_cod_original_sg_symbol_H-M 'P 21/c'
_cod_database_code 2217234
_cod_database_fobs_code 2217234

loop_
_symmetry_equiv_pos_as_xyz
'x, y, z'
'-x, y+1/2, -z+1/2'
'-x, -y, -z'
'x, -y-1/2, z-1/2'

loop_
_atom_site_type_symbol
_atom_site_label
_atom_site_fract_x
_atom_site_fract_y
_atom_site_fract_z
_atom_site_U_iso_or_equiv
_atom_site_adp_type
_atom_site_calc_flag
_atom_site_refinement_flags
_atom_site_occupancy
Cd Cd1 0.0000 0.0000 0.0000 0.02817(18) Uani d S 1
N N1 0.2289(4) -0.0228(3) 0.1335(5) 0.0311(8) Uani d . 1
N N2 0.4348(3) 0.1039(3) 0.2024(4) 0.0311(7) Uani d . 1
N N3 0.4480(3) -0.0451(4) 0.2456(5) 0.0323(7) Uani d . 1
H H3 0.5255 -0.0865 0.2927 0.039 Uiso calc R 1
O O1 0.1027(2) 0.2387(2) -0.0103(3) 0.0293(6) Uani d . 1
O O2 0.2867(2) 0.3785(2) 0.1013(4) 0.0313(6) Uani d . 1
O O3 -0.0921(3) 0.0865(3) 0.2849(4) 0.0409(7) Uani d . 1
H H3B -0.0262 0.1228 0.3596 0.049 Uiso d R 1
H H3C -0.1369 0.0171 0.3426 0.049 Uiso d R 1
C C1 0.2259(3) 0.2549(4) 0.0702(5) 0.0242(7) Uani d . 1
C C2 0.2995(4) 0.1123(4) 0.1356(5) 0.0253(7) Uani d . 1
C C3 0.3259(4) -0.1186(4) 0.2057(6) 0.0364(9) Uani d . 1
H H3A 0.3110 -0.2215 0.2255 0.044 Uiso calc R 1

loop_
_atom_site_aniso_label
_atom_site_aniso_U_11
_atom_site_aniso_U_22
_atom_site_aniso_U_33
_atom_site_aniso_U_12
_atom_site_aniso_U_13
_atom_site_aniso_U_23
Cd1 0.0187(2) 0.0234(2) 0.0416(3) -0.00318(12) -0.00840(16) -0.00195(14)
N1 0.0245(18) 0.0259(16) 0.042(2) 0.0022(12) -0.0097(14) -0.0001(13)
N2 0.0212(15) 0.0333(16) 0.0384(17) 0.0024(13) -0.0050(13) -0.0017(14)
N3 0.0253(17) 0.0296(15) 0.0415(19) 0.0079(14) -0.0077(14) 0.0029(14)
O1 0.0226(12) 0.0230(12) 0.0414(15) -0.0009(9) -0.0103(10) 0.0046(10)
O2 0.0237(13) 0.0225(12) 0.0474(15) -0.0025(10) -0.0034(11) 0.0009(10)
O3 0.0377(15) 0.0390(15) 0.0458(16) -0.0120(12) -0.0014(12) -0.0053(12)
C1 0.0204(17) 0.0246(17) 0.0275(18) -0.0005(14) 0.0001(13) -0.0012(14)
C2 0.0225(18) 0.0259(17) 0.0274(18) -0.0006(14) -0.0006(13) -0.0017(14)
C3 0.032(2) 0.0286(19) 0.048(2) 0.0017(17) -0.0058(17) 0.0011(17)

loop_
_atom_type_symbol
_atom_type_description
_atom_type_scat_dispersion_real
_atom_type_scat_dispersion_imag
_atom_type_scat_source
C C 0.0033 0.0016 'International Tables Vol C Tables 4.2.6.8 and 6.1.1.4'
H H 0.0000 0.0000 'International Tables Vol C Tables 4.2.6.8 and 6.1.1.4'
N N 0.0061 0.0033 'International Tables Vol C Tables 4.2.6.8 and 6.1.1.4'
O O 0.0106 0.0060 'International Tables Vol C Tables 4.2.6.8 and 6.1.1.4'
Cd Cd -0.8075 1.2024 'International Tables Vol C Tables 4.2.6.8 and 6.1.1.4'

loop_
_geom_angle_atom_site_label_1
_geom_angle_atom_site_label_2
_geom_angle_atom_site_label_3
_geom_angle_site_symmetry_1
_geom_angle_site_symmetry_3
_geom_angle
N1 Cd1 N1 . 3 180.00(17)
N1 Cd1 O1 . 3 106.43(9)
N1 Cd1 O1 3 3 73.57(9)
N1 Cd1 O1 . . 73.57(9)
N1 Cd1 O1 3 . 106.43(9)
O1 Cd1 O1 3 . 180.0
N1 Cd1 O3 . 3 87.30(11)
N1 Cd1 O3 3 3 92.70(11)
O1 Cd1 O3 3 3 83.82(9)
O1 Cd1 O3 . 3 96.18(9)
N1 Cd1 O3 . . 92.70(11)
N1 Cd1 O3 3 . 87.30(11)
O1 Cd1 O3 3 . 96.18(9)
O1 Cd1 O3 . . 83.82(9)
O3 Cd1 O3 3 . 180.00(12)
C3 N1 C2 . . 103.7(3)
C3 N1 Cd1 . . 144.8(3)
C2 N1 Cd1 . . 111.4(2)
C2 N2 N3 . . 102.0(3)
C3 N3 N2 . . 111.2(3)
C3 N3 H3 . . 124.4
N2 N3 H3 . . 124.4
C1 O1 Cd1 . . 117.1(2)
Cd1 O3 H3B . . 111.7
Cd1 O3 H3C . . 111.8
H3B O3 H3C . . 109.5
O2 C1 O1 . . 125.0(3)
O2 C1 C2 . . 119.2(3)
O1 C1 C2 . . 115.8(3)
N2 C2 N1 . . 113.8(3)
N2 C2 C1 . . 124.7(3)
N1 C2 C1 . . 121.4(3)
N1 C3 N3 . . 109.2(3)
N1 C3 H3A . . 125.4
N3 C3 H3A . . 125.4

loop_
_geom_bond_atom_site_label_1
_geom_bond_atom_site_label_2
_geom_bond_site_symmetry_2
_geom_bond_distance
Cd1 N1 . 2.293(3)
Cd1 N1 3 2.293(3)
Cd1 O1 3 2.315(2)
Cd1 O1 . 2.315(2)
Cd1 O3 3 2.321(3)
Cd1 O3 . 2.321(3)
N1 C3 . 1.321(5)
N1 C2 . 1.361(4)
N2 C2 . 1.323(4)
N2 N3 . 1.355(4)
N3 C3 . 1.325(5)
N3 H3 . 0.8600
O1 C1 . 1.261(4)
O2 C1 . 1.244(4)
O3 H3B . 0.8500
O3 H3C . 0.8500
C1 C2 . 1.495(5)
C3 H3A . 0.9300

loop_
_geom_hbond_atom_site_label_D
_geom_hbond_atom_site_label_H
_geom_hbond_atom_site_label_A
_geom_hbond_site_symmetry_A
_geom_hbond_distance_DH
_geom_hbond_distance_HA
_geom_hbond_distance_DA
_geom_hbond_angle_DHA
O3 H3C O2 2_545 0.85 1.90 2.715(3) 159.2
O3 H3B O1 4_566 0.85 1.91 2.736(3) 162.2
N3 H3 O2 2_645 0.86 1.89 2.728(4) 164.1

loop_
_geom_torsion_atom_site_label_1
_geom_torsion_atom_site_label_2
_geom_torsion_atom_site_label_3
_geom_torsion_atom_site_label_4
_geom_torsion_site_symmetry_1
_geom_torsion
O1 Cd1 N1 C3 3 4.2(5)
O1 Cd1 N1 C3 . -175.8(5)
O3 Cd1 N1 C3 3 -78.6(5)
O3 Cd1 N1 C3 . 101.4(5)
O1 Cd1 N1 C2 3 -179.7(2)
O1 Cd1 N1 C2 . 0.3(2)
O3 Cd1 N1 C2 3 97.5(3)
O3 Cd1 N1 C2 . -82.5(3)
C2 N2 N3 C3 . -0.1(4)
N1 Cd1 O1 C1 . -5.4(2)
N1 Cd1 O1 C1 3 174.6(2)
O3 Cd1 O1 C1 3 -90.8(2)
O3 Cd1 O1 C1 . 89.2(2)
Cd1 O1 C1 O2 . -169.3(3)
Cd1 O1 C1 C2 . 9.1(4)
N3 N2 C2 N1 . -0.5(4)
N3 N2 C2 C1 . 178.4(3)
C3 N1 C2 N2 . 0.9(5)
Cd1 N1 C2 N2 . -176.8(2)
C3 N1 C2 C1 . -178.1(3)
Cd1 N1 C2 C1 . 4.2(4)
O2 C1 C2 N2 . -9.7(5)
O1 C1 C2 N2 . 171.8(3)
O2 C1 C2 N1 . 169.2(3)
O1 C1 C2 N1 . -9.3(5)
C2 N1 C3 N3 . -0.9(5)
Cd1 N1 C3 N3 . 175.3(3)
N2 N3 C3 N1 . 0.7(5)
